data_4020301
loop_
_publ_author_name
'Johannes Sch\"utz'
'Petra Windisch'
'Elka Kristeva'
'Klaus Wurst'
'Karl-Hans Ongania'
'Ulrike E. I. Horvath'
'Herwig Schottenberger'
'Gerhard Laus'
'Helmut Schmidhammer'

_journal_name_full 'Journal of Organic Chemistry'
_journal_page_first 5323
_journal_page_last 5326
_journal_paper_doi 10.1021/jo050362v
_journal_volume 70
_journal_year 2005
_chemical_formula_sum 'C21 H23 Cl3 N2 O3'
_chemical_formula_weight 457.76
_space_group_IT_number 4
_symmetry_cell_setting monoclinic
_symmetry_space_group_name_Hall 'P 2yb'
_symmetry_space_group_name_H-M 'P 1 21 1'
_cell_angle_alpha 90.00
_cell_angle_beta 111.5450(10)
_cell_angle_gamma 90.00
_cell_formula_units_Z 2
_cell_length_a 8.5126(2)
_cell_length_b 13.0434(3)
_cell_length_c 10.3263(3)
_cell_measurement_temperature 233(2)
_cell_volume 1066.45(5)
_diffrn_ambient_temperature 233(2)
_exptl_crystal_density_diffrn 1.426
_cod_original_sg_symbol_H-M 'P 21'
_cod_database_code 4020301

loop_
_symmetry_equiv_pos_as_xyz
'x, y, z'
'-x, y+1/2, -z'

loop_
_atom_site_label
_atom_site_type_symbol
_atom_site_fract_x
_atom_site_fract_y
_atom_site_fract_z
_atom_site_U_iso_or_equiv
_atom_site_adp_type
_atom_site_occupancy
_atom_site_symmetry_multiplicity
_atom_site_calc_flag
_atom_site_refinement_flags
_atom_site_disorder_assembly
_atom_site_disorder_group
O1 O 0.18195(17) 0.24669(11) 0.02380(15) 0.0379(4) Uani 1 1 d . . .
O2 O 0.51386(17) 0.32863(10) 0.11964(14) 0.0287(3) Uani 1 1 d . . .
O3 O 0.82410(17) 0.59935(11) 0.31725(15) 0.0340(3) Uani 1 1 d . . .
N1 N 0.6821(2) 0.58973(14) 0.52219(17) 0.0355(4) Uani 1 1 d . . .
N2 N 0.6430(3) 0.36854(17) -0.1751(2) 0.0545(6) Uani 1 1 d . . .
C1 C 0.1501(2) 0.47819(18) 0.22456(19) 0.0315(4) Uani 1 1 d . . .
H1 H 0.0692 0.5141 0.2488 0.038 Uiso 1 1 calc . . .
C2 C 0.1030(2) 0.38938(17) 0.1447(2) 0.0317(5) Uani 1 1 d . . .
H2 H -0.0092 0.3665 0.1170 0.038 Uiso 1 1 calc . . .
C3 C 0.2174(2) 0.33315(16) 0.10451(19) 0.0283(4) Uani 1 1 d . . .
C4 C 0.3813(2) 0.36979(15) 0.14999(19) 0.0248(4) Uani 1 1 d . . .
C5 C 0.6438(2) 0.41079(15) 0.1574(2) 0.0265(4) Uani 1 1 d . . .
H5 H 0.7585 0.3805 0.1926 0.032 Uiso 1 1 calc . . .
C6 C 0.6179(2) 0.47434(18) 0.02879(18) 0.0296(4) Uani 1 1 d . . .
C7 C 0.5790(3) 0.57315(17) 0.0176(2) 0.0319(5) Uani 1 1 d . . .
H7 H 0.5648 0.6062 -0.0669 0.038 Uiso 1 1 calc . . .
C8 C 0.5564(3) 0.63520(17) 0.1310(2) 0.0324(5) Uani 1 1 d . . .
H8A H 0.4355 0.6418 0.1128 0.039 Uiso 1 1 calc . . .
H8B H 0.6017 0.7042 0.1301 0.039 Uiso 1 1 calc . . .
C9 C 0.5764(3) 0.63202(16) 0.3852(2) 0.0321(5) Uani 1 1 d . . .
H9 H 0.5957 0.7070 0.3892 0.039 Uiso 1 1 calc . . .
C10 C 0.3817(3) 0.61476(17) 0.3432(2) 0.0336(5) Uani 1 1 d . . .
H10A H 0.3546 0.6175 0.4276 0.040 Uiso 1 1 calc . . .
H10B H 0.3217 0.6713 0.2827 0.040 Uiso 1 1 calc . . .
C11 C 0.3168(2) 0.51479(16) 0.26935(19) 0.0284(4) Uani 1 1 d . . .
C12 C 0.4267(2) 0.45520(15) 0.23253(18) 0.0247(4) Uani 1 1 d . . .
C13 C 0.6135(2) 0.47233(16) 0.27317(17) 0.0242(4) Uani 1 1 d . . .
C14 C 0.6445(2) 0.58775(16) 0.2756(2) 0.0273(4) Uani 1 1 d . . .
C15 C 0.7084(2) 0.42490(16) 0.4172(2) 0.0308(5) Uani 1 1 d . . .
H15A H 0.6802 0.3519 0.4151 0.037 Uiso 1 1 calc . . .
H15B H 0.8303 0.4307 0.4396 0.037 Uiso 1 1 calc . . .
C16 C 0.6624(2) 0.4782(2) 0.52896(19) 0.0358(5) Uani 1 1 d . . .
H16A H 0.5452 0.4621 0.5162 0.043 Uiso 1 1 calc . . .
H16B H 0.7353 0.4531 0.6208 0.043 Uiso 1 1 calc . . .
C17 C 0.6571(3) 0.6426(2) 0.6377(2) 0.0523(7) Uani 1 1 d . . .
H17A H 0.6712 0.7158 0.6294 0.078 Uiso 1 1 calc . . .
H17B H 0.7394 0.6183 0.7251 0.078 Uiso 1 1 calc . . .
H17C H 0.5441 0.6289 0.6354 0.078 Uiso 1 1 calc . . .
C18 C 0.0127(3) 0.2104(2) -0.0250(3) 0.0577(7) Uani 1 1 d . . .
H18A H 0.0048 0.1476 -0.0773 0.087 Uiso 1 1 calc R . .
H18B H -0.0614 0.2617 -0.0847 0.087 Uiso 1 1 calc R . .
H18C H -0.0207 0.1971 0.0536 0.087 Uiso 1 1 calc R . .
C19 C 0.6308(3) 0.41741(17) -0.0869(2) 0.0362(5) Uani 1 1 d . . .
C20 C 0.8901(3) 0.70097(18) 0.3517(3) 0.0457(6) Uani 1 1 d . . .
H20A H 1.0103 0.7006 0.3699 0.069 Uiso 1 1 calc R . .
H20B H 0.8713 0.7244 0.4339 0.069 Uiso 1 1 calc R . .
H20C H 0.8335 0.7467 0.2745 0.069 Uiso 1 1 calc R . .
C21 C 0.9015(3) 1.04876(18) 0.3251(2) 0.0402(5) Uani 1 1 d . . .
H21 H 1.0197 1.0625 0.3868 0.048 Uiso 1 1 calc . . .
Cl1 Cl 0.90157(9) 0.98191(6) 0.17754(7) 0.0637(2) Uani 1 1 d . . .
Cl2 Cl 0.80322(9) 0.97499(6) 0.41661(7) 0.0629(2) Uani 1 1 d . . .
Cl3 Cl 0.79517(9) 1.16569(5) 0.27584(7) 0.0648(2) Uani 1 1 d . . .

loop_
_atom_site_aniso_label
_atom_site_aniso_U_11
_atom_site_aniso_U_22
_atom_site_aniso_U_33
_atom_site_aniso_U_23
_atom_site_aniso_U_13
_atom_site_aniso_U_12
O1 0.0340(8) 0.0358(9) 0.0431(8) -0.0109(7) 0.0133(7) -0.0082(6)
O2 0.0291(7) 0.0240(8) 0.0366(7) -0.0028(6) 0.0164(6) -0.0003(6)
O3 0.0313(8) 0.0298(9) 0.0419(8) -0.0022(6) 0.0144(6) -0.0039(6)
N1 0.0406(10) 0.0380(12) 0.0288(9) -0.0080(8) 0.0138(8) -0.0028(9)
N2 0.0798(15) 0.0498(14) 0.0430(12) -0.0011(10) 0.0332(11) 0.0004(12)
C1 0.0271(9) 0.0371(12) 0.0335(10) 0.0028(10) 0.0150(8) 0.0062(10)
C2 0.0249(10) 0.0377(13) 0.0339(11) 0.0036(9) 0.0126(9) -0.0001(9)
C3 0.0322(11) 0.0257(11) 0.0258(10) 0.0023(8) 0.0094(8) -0.0015(9)
C4 0.0249(10) 0.0248(11) 0.0269(10) 0.0041(8) 0.0120(8) 0.0029(8)
C5 0.0241(9) 0.0246(11) 0.0319(10) 0.0006(8) 0.0117(8) -0.0017(8)
C6 0.0277(9) 0.0349(13) 0.0283(9) 0.0020(9) 0.0129(8) -0.0008(9)
C7 0.0333(11) 0.0346(13) 0.0290(11) 0.0044(9) 0.0129(9) -0.0021(9)
C8 0.0365(11) 0.0288(12) 0.0344(11) 0.0057(9) 0.0159(9) 0.0046(9)
C9 0.0356(11) 0.0277(12) 0.0355(11) -0.0053(9) 0.0160(9) -0.0018(9)
C10 0.0357(11) 0.0325(12) 0.0362(12) -0.0029(9) 0.0173(9) 0.0056(9)
C11 0.0309(10) 0.0297(12) 0.0259(9) 0.0027(8) 0.0119(8) 0.0032(8)
C12 0.0244(9) 0.0264(12) 0.0246(9) 0.0034(8) 0.0105(8) 0.0013(8)
C13 0.0221(8) 0.0253(11) 0.0268(9) 0.0006(8) 0.0108(7) 0.0003(9)
C14 0.0257(10) 0.0258(12) 0.0312(10) -0.0001(8) 0.0114(8) -0.0004(8)
C15 0.0306(10) 0.0296(12) 0.0308(10) 0.0024(9) 0.0097(8) -0.0009(8)
C16 0.0342(10) 0.0450(13) 0.0266(9) 0.0012(10) 0.0093(8) -0.0030(11)
C17 0.0573(15) 0.0644(19) 0.0375(13) -0.0185(12) 0.0199(11) -0.0048(13)
C18 0.0442(14) 0.0564(17) 0.0696(18) -0.0251(14) 0.0173(13) -0.0221(13)
C19 0.0453(12) 0.0347(13) 0.0335(11) 0.0004(10) 0.0204(10) -0.0011(10)
C20 0.0473(14) 0.0325(14) 0.0582(14) -0.0046(11) 0.0203(12) -0.0121(11)
C21 0.0416(12) 0.0348(14) 0.0421(12) -0.0026(10) 0.0131(10) 0.0069(10)
Cl1 0.0743(4) 0.0658(5) 0.0529(3) -0.0167(3) 0.0256(3) 0.0059(4)
Cl2 0.0659(4) 0.0589(4) 0.0746(4) 0.0054(4) 0.0385(3) 0.0018(4)
Cl3 0.0716(5) 0.0420(4) 0.0716(4) 0.0053(3) 0.0155(4) 0.0196(3)

loop_
_geom_bond_atom_site_label_1
_geom_bond_atom_site_label_2
_geom_bond_distance
_geom_bond_site_symmetry_2
_geom_bond_publ_flag
O1 C3 1.369(3) . ?
O1 C18 1.422(3) . ?
O2 C4 1.385(2) . ?
O2 C5 1.486(2) . ?
O3 C20 1.433(3) . ?
O3 C14 1.436(2) . ?
N1 C17 1.460(3) . ?
N1 C16 1.469(3) . ?
N1 C9 1.476(3) . ?
N2 C19 1.148(3) . ?
C1 C2 1.393(3) . ?
C1 C11 1.405(3) . ?
C2 C3 1.398(3) . ?
C3 C4 1.384(3) . ?
C4 C12 1.369(3) . ?
C5 C6 1.512(3) . ?
C5 C13 1.538(3) . ?
C6 C7 1.325(3) . ?
C6 C19 1.444(3) . ?
C7 C8 1.493(3) . ?
C8 C14 1.534(3) . ?
C9 C14 1.560(3) . ?
C9 C10 1.568(3) . ?
C10 C11 1.509(3) . ?
C11 C12 1.373(3) . ?
C12 C13 1.505(2) . ?
C13 C14 1.527(3) . ?
C13 C15 1.538(3) . ?
C15 C16 1.517(3) . ?
C21 Cl3 1.751(2) . ?
C21 Cl1 1.756(2) . ?
C21 Cl2 1.760(2) . ?

loop_
_cod_related_entry_id
_cod_related_entry_database
_cod_related_entry_code
1 ChemSpider 21176480
